data_4101294
loop_
_publ_author_name
'Deng, Liang'
'Chan, Hoi-Shan'
'Xie, Zuowei'

_publ_section_title
;
 Nickel-mediated regioselective [2 + 2 + 2] cycloaddition of carboryne
 with alkynes.
;
_journal_issue 24
_journal_name_full 'Journal of the American Chemical Society'
_journal_page_first 7728
_journal_page_last 7729
_journal_paper_doi 10.1021/ja061605j
_journal_volume 128
_journal_year 2006
_chemical_formula_sum 'C20 H26 B10'
_chemical_formula_weight 374.51
_chemical_name_systematic
; 
 ? 
;
_space_group_IT_number 14
_symmetry_cell_setting monoclinic
_symmetry_space_group_name_Hall '-P 2ybc'
_symmetry_space_group_name_H-M 'P 1 21/c 1'
_atom_sites_solution_hydrogens geom
_atom_sites_solution_primary direct
_atom_sites_solution_secondary difmap
_audit_creation_method SHELXL-97
_cell_angle_alpha 90.00
_cell_angle_beta 102.27(3)
_cell_angle_gamma 90.00
_cell_formula_units_Z 4
_cell_length_a 12.868(3)
_cell_length_b 12.278(3)
_cell_length_c 14.193(3)
_cell_measurement_temperature 293(2)
_cell_volume 2191.3(8)
_computing_cell_refinement 'Bruker FRAMBO'
_computing_data_collection 'Bruker FRAMBO'
_computing_data_reduction 'Bruker SHELXTL'
_computing_molecular_graphics 'Bruker SHELXTL'
_computing_publication_material 'Bruker SHELXTL'
_computing_structure_refinement 'SHELXL-97 (Sheldrick, 1997)'
_computing_structure_solution 'SHELXS-97 (Sheldrick, 1990)'
_diffrn_ambient_temperature 293(2)
_diffrn_measured_fraction_theta_full 0.827
_diffrn_measured_fraction_theta_max 0.827
_diffrn_measurement_device_type 'multiwire proportional'
_diffrn_measurement_method 'phi and omega scans'
_diffrn_radiation_monochromator graphite
_diffrn_radiation_source 'fine-focus sealed tube'
_diffrn_radiation_type MoK\a
_diffrn_radiation_wavelength 0.71073
_diffrn_reflns_av_R_equivalents 0.0330
_diffrn_reflns_av_sigmaI/netI 0.0565
_diffrn_reflns_limit_h_max 15
_diffrn_reflns_limit_h_min 0
_diffrn_reflns_limit_k_max 14
_diffrn_reflns_limit_k_min -14
_diffrn_reflns_limit_l_max 16
_diffrn_reflns_limit_l_min -16
_diffrn_reflns_number 5267
_diffrn_reflns_theta_full 25.01
_diffrn_reflns_theta_max 25.01
_diffrn_reflns_theta_min 1.62
_exptl_absorpt_coefficient_mu 0.057
_exptl_absorpt_correction_T_max 0.9887
_exptl_absorpt_correction_T_min 0.9721
_exptl_absorpt_correction_type SADABS
_exptl_crystal_colour COLORLESS
_exptl_crystal_density_diffrn 1.135
_exptl_crystal_density_method 'not measured'
_exptl_crystal_description BLOCK
_exptl_crystal_F_000 784
_exptl_crystal_size_max 0.50
_exptl_crystal_size_mid 0.40
_exptl_crystal_size_min 0.20
_refine_diff_density_max 0.171
_refine_diff_density_min -0.139
_refine_diff_density_rms 0.027
_refine_ls_extinction_method none
_refine_ls_goodness_of_fit_ref 1.159
_refine_ls_hydrogen_treatment mixed
_refine_ls_matrix_type full
_refine_ls_number_parameters 271
_refine_ls_number_reflns 3188
_refine_ls_number_restraints 0
_refine_ls_restrained_S_all 1.159
_refine_ls_R_factor_all 0.0841
_refine_ls_R_factor_gt 0.0611
_refine_ls_shift/su_max 0.000
_refine_ls_shift/su_mean 0.000
_refine_ls_structure_factor_coef Fsqd
_refine_ls_weighting_details 'calc w=1/[\s^2^(Fo^2^)+(0.0697P)^2^+0.1935P] where P=(Fo^2^+2Fc^2^)/3'
_refine_ls_weighting_scheme calc
_refine_ls_wR_factor_gt 0.1439
_refine_ls_wR_factor_ref 0.1551
_reflns_number_gt 2659
_reflns_number_total 3188
_reflns_threshold_expression >2sigma(I)
_cod_data_source_file ja061605jsi20060308_053953.cif
_cod_data_source_block 3e
_cod_depositor_comments
;
The following automatic conversions were performed:
'_symmetry_cell_setting' value 'Monoclinic' changed to 'monoclinic'
according to '/home/saulius/struct/CIF-dictionaries/cif_core.dic'
dictionary named 'cif_core.dic' version 2.4.1 from 2010-06-29.

Automatic conversion script
Id: cif_fix_enum 1527 2010-12-29 10:47:43Z saulius 
;
_cod_original_sg_symbol_H-M P2(1)/c
_cod_database_code 4101294

loop_
_symmetry_equiv_pos_as_xyz
'x, y, z'
'-x, y+1/2, -z+1/2'
'-x, -y, -z'
'x, -y-1/2, z-1/2'

loop_
_atom_site_label
_atom_site_type_symbol
_atom_site_fract_x
_atom_site_fract_y
_atom_site_fract_z
_atom_site_U_iso_or_equiv
_atom_site_adp_type
_atom_site_occupancy
_atom_site_symmetry_multiplicity
_atom_site_calc_flag
_atom_site_refinement_flags
C1 C 0.74796(17) 0.56031(19) 0.37923(17) 0.0526(6) Uani 1 1 d .
C2 C 0.65097(18) 0.62444(19) 0.41557(17) 0.0548(6) Uani 1 1 d .
C3 C 0.54882(18) 0.63307(19) 0.34284(17) 0.0558(6) Uani 1 1 d .
C4 C 0.53881(18) 0.58948(18) 0.25496(17) 0.0532(6) Uani 1 1 d .
C5 C 0.62609(18) 0.53426(19) 0.22119(17) 0.0542(6) Uani 1 1 d .
C6 C 0.72342(18) 0.51992(18) 0.27825(16) 0.0524(6) Uani 1 1 d .
C7 C 0.4597(2) 0.6902(2) 0.3768(2) 0.0756(8) Uani 1 1 d .
H7A H 0.3977 0.6920 0.3255 0.113 Uiso 1 1 calc R
H7B H 0.4811 0.7633 0.3958 0.113 Uiso 1 1 calc R
H7C H 0.4437 0.6518 0.4309 0.113 Uiso 1 1 calc R
C8 C 0.43195(18) 0.59391(19) 0.18696(18) 0.0579(6) Uani 1 1 d .
C9 C 0.3578(2) 0.5142(2) 0.1900(2) 0.0748(8) Uani 1 1 d .
H9A H 0.3749 0.4566 0.2331 0.090 Uiso 1 1 calc R
C10 C 0.2582(2) 0.5182(3) 0.1299(2) 0.0867(9) Uani 1 1 d .
H10A H 0.2089 0.4635 0.1325 0.104 Uiso 1 1 calc R
C11 C 0.2320(2) 0.6033(3) 0.0663(2) 0.0790(8) Uani 1 1 d .
H11A H 0.1647 0.6066 0.0264 0.095 Uiso 1 1 calc R
C12 C 0.3051(2) 0.6830(2) 0.0616(2) 0.0762(8) Uani 1 1 d .
H12A H 0.2876 0.7401 0.0181 0.091 Uiso 1 1 calc R
C13 C 0.4048(2) 0.6786(2) 0.12173(19) 0.0672(7) Uani 1 1 d .
H13A H 0.4542 0.7330 0.1184 0.081 Uiso 1 1 calc R
C14 C 0.6032(2) 0.4948(2) 0.11822(18) 0.0674(7) Uani 1 1 d .
H14A H 0.6654 0.4599 0.1050 0.101 Uiso 1 1 calc R
H14B H 0.5844 0.5556 0.0755 0.101 Uiso 1 1 calc R
H14C H 0.5454 0.4438 0.1086 0.101 Uiso 1 1 calc R
C15 C 0.81157(18) 0.4643(2) 0.24320(17) 0.0558(6) Uani 1 1 d .
C16 C 0.8239(2) 0.3526(2) 0.2492(2) 0.0711(7) Uani 1 1 d .
H16A H 0.7781 0.3109 0.2771 0.085 Uiso 1 1 calc R
C17 C 0.9043(2) 0.3022(3) 0.2139(2) 0.0853(9) Uani 1 1 d .
H17A H 0.9120 0.2269 0.2177 0.102 Uiso 1 1 calc R
C18 C 0.9723(2) 0.3635(3) 0.1733(2) 0.0906(10) Uani 1 1 d .
H18A H 1.0264 0.3297 0.1500 0.109 Uiso 1 1 calc R
C19 C 0.9611(2) 0.4736(3) 0.1670(2) 0.0862(9) Uani 1 1 d .
H19A H 1.0076 0.5147 0.1395 0.103 Uiso 1 1 calc R
C20 C 0.8808(2) 0.5247(2) 0.20134(19) 0.0696(7) Uani 1 1 d .
H20A H 0.8733 0.5999 0.1963 0.083 Uiso 1 1 calc R
B3 B 0.6856(2) 0.4953(2) 0.4607(2) 0.0575(7) Uani 1 1 d .
H3 H 0.6351 0.4226 0.4440 0.069 Uiso 1 1 calc R
B4 B 0.8253(2) 0.4892(3) 0.4735(2) 0.0604(7) Uani 1 1 d .
H4 H 0.8659 0.4122 0.4651 0.072 Uiso 1 1 calc R
B5 B 0.8693(2) 0.6152(3) 0.4336(2) 0.0646(8) Uani 1 1 d .
H5 H 0.9384 0.6191 0.3995 0.077 Uiso 1 1 calc R
B6 B 0.7576(2) 0.7007(2) 0.3946(2) 0.0627(8) Uani 1 1 d .
H6 H 0.7534 0.7599 0.3358 0.075 Uiso 1 1 calc R
B7 B 0.6558(3) 0.6004(3) 0.5352(2) 0.0654(8) Uani 1 1 d .
H7 H 0.5852 0.5960 0.5673 0.078 Uiso 1 1 calc R
B8 B 0.7684(2) 0.5165(3) 0.5743(2) 0.0679(8) Uani 1 1 d .
H8 H 0.7725 0.4571 0.6330 0.081 Uiso 1 1 calc R
B9 B 0.8823(3) 0.5899(3) 0.5585(2) 0.0717(9) Uani 1 1 d .
H9 H 0.9604 0.5781 0.6068 0.086 Uiso 1 1 calc R
B10 B 0.8402(3) 0.7195(3) 0.5097(2) 0.0739(9) Uani 1 1 d .
H10 H 0.8909 0.7920 0.5265 0.089 Uiso 1 1 calc R
B11 B 0.7000(3) 0.7262(3) 0.4954(2) 0.0687(8) Uani 1 1 d .
H11 H 0.6580 0.8030 0.5018 0.082 Uiso 1 1 calc R
B12 B 0.7769(3) 0.6590(3) 0.5967(2) 0.0755(9) Uani 1 1 d .
H12 H 0.7862 0.6926 0.6699 0.091 Uiso 1 1 calc R

loop_
_atom_site_aniso_label
_atom_site_aniso_U_11
_atom_site_aniso_U_22
_atom_site_aniso_U_33
_atom_site_aniso_U_23
_atom_site_aniso_U_13
_atom_site_aniso_U_12
C1 0.0477(13) 0.0582(14) 0.0536(13) -0.0039(11) 0.0146(11) -0.0016(10)
C2 0.0548(14) 0.0594(14) 0.0526(13) -0.0040(11) 0.0171(11) 0.0035(11)
C3 0.0565(14) 0.0561(14) 0.0573(15) 0.0022(11) 0.0181(12) 0.0065(11)
C4 0.0501(13) 0.0541(13) 0.0567(14) 0.0038(11) 0.0143(11) 0.0043(10)
C5 0.0557(14) 0.0565(14) 0.0515(13) -0.0015(11) 0.0137(11) -0.0015(11)
C6 0.0539(14) 0.0537(13) 0.0521(13) -0.0025(11) 0.0172(11) -0.0015(10)
C7 0.0701(17) 0.085(2) 0.0742(18) -0.0058(15) 0.0220(15) 0.0208(14)
C8 0.0526(14) 0.0635(15) 0.0577(14) -0.0010(12) 0.0119(12) 0.0034(12)
C9 0.0602(16) 0.0772(18) 0.085(2) 0.0139(15) 0.0107(15) -0.0049(14)
C10 0.0628(18) 0.087(2) 0.107(2) 0.0041(19) 0.0117(17) -0.0121(15)
C11 0.0585(17) 0.092(2) 0.080(2) -0.0090(17) 0.0000(14) 0.0085(15)
C12 0.0752(19) 0.0811(19) 0.0668(17) 0.0065(15) 0.0027(15) 0.0142(16)
C13 0.0645(16) 0.0654(16) 0.0704(17) 0.0065(13) 0.0113(14) 0.0003(13)
C14 0.0640(16) 0.0788(18) 0.0583(15) -0.0089(13) 0.0105(12) 0.0035(13)
C15 0.0511(13) 0.0669(16) 0.0486(13) -0.0063(11) 0.0091(11) 0.0034(11)
C16 0.0679(17) 0.0694(18) 0.0744(18) -0.0123(14) 0.0118(14) 0.0040(13)
C17 0.083(2) 0.079(2) 0.089(2) -0.0187(17) 0.0087(18) 0.0243(17)
C18 0.067(2) 0.129(3) 0.075(2) -0.020(2) 0.0146(16) 0.029(2)
C19 0.0672(18) 0.120(3) 0.078(2) -0.0050(19) 0.0304(16) 0.0069(18)
C20 0.0646(16) 0.0823(18) 0.0660(17) -0.0001(14) 0.0233(14) 0.0038(14)
B3 0.0543(16) 0.0638(17) 0.0573(16) 0.0061(14) 0.0186(13) 0.0006(13)
B4 0.0514(16) 0.0756(19) 0.0533(16) -0.0003(14) 0.0093(13) 0.0010(14)
B5 0.0539(17) 0.080(2) 0.0614(18) -0.0112(15) 0.0145(14) -0.0133(14)
B6 0.0710(19) 0.0570(17) 0.0645(18) -0.0071(14) 0.0239(15) -0.0098(14)
B7 0.0630(18) 0.084(2) 0.0517(16) -0.0011(15) 0.0191(14) 0.0005(15)
B8 0.0616(18) 0.089(2) 0.0551(17) 0.0013(16) 0.0170(14) 0.0018(16)
B9 0.0594(19) 0.098(2) 0.0567(18) -0.0105(17) 0.0094(15) -0.0051(16)
B10 0.075(2) 0.086(2) 0.0630(19) -0.0212(16) 0.0195(16) -0.0176(17)
B11 0.079(2) 0.0686(19) 0.0612(19) -0.0162(15) 0.0205(16) -0.0005(16)
B12 0.075(2) 0.099(3) 0.0542(18) -0.0178(17) 0.0172(16) -0.0074(18)

loop_
_atom_type_symbol
_atom_type_description
_atom_type_scat_dispersion_real
_atom_type_scat_dispersion_imag
_atom_type_scat_source
C C 0.0033 0.0016 'International Tables Vol C Tables 4.2.6.8 and 6.1.1.4'
H H 0.0000 0.0000 'International Tables Vol C Tables 4.2.6.8 and 6.1.1.4'
B B 0.0013 0.0007 'International Tables Vol C Tables 4.2.6.8 and 6.1.1.4'

loop_
_geom_angle_atom_site_label_1
_geom_angle_atom_site_label_2
_geom_angle_atom_site_label_3
_geom_angle
C6 C1 C2 116.19(19)
C6 C1 B4 123.3(2)
C2 C1 B4 110.44(18)
C6 C1 B5 123.3(2)
C2 C1 B5 110.31(19)
B4 C1 B5 62.13(17)
C6 C1 B3 117.10(19)
C2 C1 B3 61.52(14)
B4 C1 B3 61.50(15)
B5 C1 B3 112.60(19)
C6 C1 B6 116.6(2)
C2 C1 B6 61.68(15)
B4 C1 B6 113.0(2)
B5 C1 B6 61.50(17)
B3 C1 B6 113.75(18)
C3 C2 C1 115.57(19)
C3 C2 B7 122.6(2)
C1 C2 B7 110.96(19)
C3 C2 B11 123.5(2)
C1 C2 B11 111.00(19)
B7 C2 B11 62.56(18)
C3 C2 B3 116.11(19)
C1 C2 B3 61.70(14)
B7 C2 B3 61.53(16)
B11 C2 B3 113.1(2)
C3 C2 B6 117.1(2)
C1 C2 B6 61.72(14)
B7 C2 B6 113.5(2)
B11 C2 B6 61.80(16)
B3 C2 B6 113.94(19)
C4 C3 C2 120.8(2)
C4 C3 C7 123.7(2)
C2 C3 C7 115.4(2)
C3 C4 C5 123.9(2)
C3 C4 C8 118.5(2)
C5 C4 C8 117.6(2)
C6 C5 C4 122.5(2)
C6 C5 C14 120.3(2)
C4 C5 C14 117.2(2)
C5 C6 C1 121.0(2)
C5 C6 C15 122.1(2)
C1 C6 C15 116.9(2)
C9 C8 C13 118.5(2)
C9 C8 C4 120.0(2)
C13 C8 C4 121.4(2)
C8 C9 C10 121.0(3)
C11 C10 C9 119.9(3)
C12 C11 C10 120.0(3)
C11 C12 C13 119.9(3)
C12 C13 C8 120.7(3)
C16 C15 C20 118.8(2)
C16 C15 C6 121.2(2)
C20 C15 C6 120.0(2)
C15 C16 C17 120.4(3)
C18 C17 C16 119.9(3)
C19 C18 C17 120.4(3)
C18 C19 C20 120.3(3)
C19 C20 C15 120.3(3)
C2 B3 C1 56.78(13)
C2 B3 B8 105.2(2)
C1 B3 B8 105.5(2)
C2 B3 B7 58.67(15)
C1 B3 B7 104.7(2)
B8 B3 B7 60.42(17)
C2 B3 B4 104.64(19)
C1 B3 B4 58.97(15)
B8 B3 B4 60.39(16)
B7 B3 B4 108.4(2)
C1 B4 B3 59.53(15)
C1 B4 B8 105.2(2)
B3 B4 B8 59.35(16)
C1 B4 B9 105.2(2)
B3 B4 B9 107.8(2)
B8 B4 B9 60.11(17)
C1 B4 B5 58.94(16)
B3 B4 B5 108.4(2)
B8 B4 B5 107.9(2)
B9 B4 B5 59.82(17)
C1 B5 B10 105.5(2)
C1 B5 B6 59.63(15)
B10 B5 B6 59.83(18)
C1 B5 B9 105.3(2)
B10 B5 B9 60.18(19)
B6 B5 B9 108.3(2)
C1 B5 B4 58.93(15)
B10 B5 B4 108.2(2)
B6 B5 B4 108.8(2)
B9 B5 B4 59.88(17)
C2 B6 C1 56.60(14)
C2 B6 B10 104.7(2)
C1 B6 B10 105.0(2)
C2 B6 B5 104.2(2)
C1 B6 B5 58.86(16)
B10 B6 B5 59.96(19)
C2 B6 B11 58.43(16)
C1 B6 B11 104.2(2)
B10 B6 B11 60.20(18)
B5 B6 B11 107.7(2)
C2 B7 B3 59.80(15)
C2 B7 B8 105.4(2)
B3 B7 B8 59.54(17)
C2 B7 B12 105.2(2)
B3 B7 B12 108.2(2)
B8 B7 B12 60.35(19)
C2 B7 B11 58.78(16)
B3 B7 B11 108.6(2)
B8 B7 B11 108.0(2)
B12 B7 B11 59.74(19)
B3 B8 B7 60.04(17)
B3 B8 B4 60.26(16)
B7 B8 B4 108.0(2)
B3 B8 B9 108.4(2)
B7 B8 B9 107.9(2)
B4 B8 B9 59.98(16)
B3 B8 B12 108.2(2)
B7 B8 B12 59.86(18)
B4 B8 B12 108.0(2)
B9 B8 B12 60.11(18)
B5 B9 B4 60.30(17)
B5 B9 B10 59.77(18)
B4 B9 B10 108.2(2)
B5 B9 B8 108.1(2)
B4 B9 B8 59.91(17)
B10 B9 B8 108.2(2)
B5 B9 B12 107.8(2)
B4 B9 B12 107.9(2)
B10 B9 B12 60.06(19)
B8 B9 B12 60.04(18)
B6 B10 B5 60.21(17)
B6 B10 B9 108.5(2)
B5 B10 B9 60.05(18)
B6 B10 B11 60.14(18)
B5 B10 B11 107.8(2)
B9 B10 B11 107.8(2)
B6 B10 B12 108.3(2)
B5 B10 B12 108.0(2)
B9 B10 B12 60.13(19)
B11 B10 B12 59.66(18)
C2 B11 B12 105.2(2)
C2 B11 B6 59.77(15)
B12 B11 B6 108.4(2)
C2 B11 B10 105.3(2)
B12 B11 B10 60.30(19)
B6 B11 B10 59.66(17)
C2 B11 B7 58.66(16)
B12 B11 B7 59.88(19)
B6 B11 B7 108.7(2)
B10 B11 B7 108.0(2)
B11 B12 B7 60.38(19)
B11 B12 B10 60.04(19)
B7 B12 B10 108.2(2)
B11 B12 B8 108.1(2)
B7 B12 B8 59.79(18)
B10 B12 B8 107.9(2)
B11 B12 B9 107.8(2)
B7 B12 B9 107.7(2)
B10 B12 B9 59.81(19)
B8 B12 B9 59.84(18)

loop_
_geom_bond_atom_site_label_1
_geom_bond_atom_site_label_2
_geom_bond_distance
C1 C6 1.486(3)
C1 C2 1.648(3)
C1 B4 1.725(4)
C1 B5 1.725(4)
C1 B3 1.735(3)
C1 B6 1.739(4)
C2 C3 1.493(3)
C2 B7 1.712(4)
C2 B11 1.714(4)
C2 B3 1.732(4)
C2 B6 1.738(4)
C3 C4 1.338(3)
C3 C7 1.508(3)
C4 C5 1.476(3)
C4 C8 1.504(3)
C5 C6 1.351(3)
C5 C14 1.508(3)
C6 C15 1.497(3)
C8 C9 1.374(3)
C8 C13 1.387(3)
C9 C10 1.381(4)
C10 C11 1.375(4)
C11 C12 1.369(4)
C12 C13 1.383(4)
C15 C16 1.382(4)
C15 C20 1.386(3)
C16 C17 1.387(4)
C17 C18 1.370(4)
C18 C19 1.360(4)
C19 C20 1.382(4)
B3 B8 1.753(4)
B3 B7 1.762(4)
B3 B4 1.769(4)
B4 B8 1.771(4)
B4 B9 1.773(4)
B4 B5 1.780(4)
B5 B10 1.767(4)
B5 B6 1.771(4)
B5 B9 1.772(4)
B6 B10 1.764(4)
B6 B11 1.773(4)
B7 B8 1.768(4)
B7 B12 1.770(4)
B7 B11 1.779(5)
B8 B9 1.775(4)
B8 B12 1.778(5)
B9 B10 1.774(5)
B9 B12 1.780(4)
B10 B11 1.774(5)
B10 B12 1.778(5)
B11 B12 1.767(5)
